data_4500570
loop_
_publ_author_name
'Liu, Hai-Yan'
'Wu, Hua'
'Yang, Jin'
'Liu, Ying-Ying'
'Ma, Jian-Fang'
'Bai, Hong-Ye'

_publ_section_title
;
 Solvothermal Assembly of a Series of Organic--Inorganic Hybrid Materials
 Constructed from Keggin Polyoxometalate Clusters and Copper(I)--Organic
 Frameworks
;
_journal_issue 5
_journal_name_full 'Crystal Growth &amp; Design'
_journal_page_first 1786
_journal_paper_doi 10.1021/cg1017246
_journal_volume 11
_journal_year 2011
_chemical_formula_moiety 'C35 H38 Cu4 Mo12 N10 O40 P'
_chemical_formula_sum 'C35 H38 Cu4 Mo12 N10 O40 P'
_chemical_formula_weight 2675.16
_chemical_name_systematic
;
 ?
;
_space_group_IT_number 14
_symmetry_cell_setting monoclinic
_symmetry_space_group_name_Hall '-P 2yn'
_symmetry_space_group_name_H-M 'P 1 21/n 1'
_atom_sites_solution_hydrogens geom
_atom_sites_solution_primary direct
_atom_sites_solution_secondary difmap
_audit_creation_method SHELXL-97
_cell_angle_alpha 90.00
_cell_angle_beta 92.158(3)
_cell_angle_gamma 90.00
_cell_formula_units_Z 2
_cell_length_a 12.8567(4)
_cell_length_b 11.8861(3)
_cell_length_c 22.4652(7)
_cell_measurement_reflns_used 6996
_cell_measurement_temperature 293(2)
_cell_measurement_theta_max 26.4
_cell_measurement_theta_min 1.8
_cell_volume 3430.61(17)
_computing_cell_refinement CrysAlis
_computing_data_collection 'CrysAlis (Oxford Diffraction, 2006)'
_computing_data_reduction CrysAlis
_computing_structure_refinement 'SHELXL-97 (Sheldrick, 2008)'
_computing_structure_solution 'SHELXS-97 (Sheldrick, 1997)'
_diffrn_ambient_temperature 293(2)
_diffrn_detector_area_resol_mean 10.0
_diffrn_measured_fraction_theta_full 0.999
_diffrn_measured_fraction_theta_max 0.999
_diffrn_measurement_device_type 'Oxford Diffraction Gemini R Ultra'
_diffrn_measurement_method '\w scan'
_diffrn_radiation_monochromator graphite
_diffrn_radiation_source 'fine-focus sealed tube'
_diffrn_radiation_type MoK\a
_diffrn_radiation_wavelength 0.71073
_diffrn_reflns_av_R_equivalents 0.0405
_diffrn_reflns_av_sigmaI/netI 0.0936
_diffrn_reflns_limit_h_max 15
_diffrn_reflns_limit_h_min -16
_diffrn_reflns_limit_k_max 14
_diffrn_reflns_limit_k_min -12
_diffrn_reflns_limit_l_max 21
_diffrn_reflns_limit_l_min -28
_diffrn_reflns_number 15416
_diffrn_reflns_theta_full 26.37
_diffrn_reflns_theta_max 26.37
_diffrn_reflns_theta_min 1.80
_exptl_absorpt_coefficient_mu 3.443
_exptl_absorpt_correction_T_max 0.71
_exptl_absorpt_correction_T_min 0.42
_exptl_absorpt_correction_type multi-scan
_exptl_absorpt_process_details
;
CrysAlis (Oxford Diffraction, 2006)
;
_exptl_crystal_colour black
_exptl_crystal_density_diffrn 2.590
_exptl_crystal_density_method 'not measured'
_exptl_crystal_description block
_exptl_crystal_F_000 2546
_exptl_crystal_size_max 0.25
_exptl_crystal_size_mid 0.20
_exptl_crystal_size_min 0.11
_refine_diff_density_max 1.453
_refine_diff_density_min -1.312
_refine_diff_density_rms 0.278
_refine_ls_extinction_method none
_refine_ls_goodness_of_fit_ref 0.844
_refine_ls_hydrogen_treatment constr
_refine_ls_matrix_type full
_refine_ls_number_parameters 560
_refine_ls_number_reflns 6996
_refine_ls_number_restraints 10
_refine_ls_restrained_S_all 0.851
_refine_ls_R_factor_all 0.1413
_refine_ls_R_factor_gt 0.0586
_refine_ls_shift/su_max 0.001
_refine_ls_shift/su_mean 0.000
_refine_ls_structure_factor_coef Fsqd
_refine_ls_weighting_details 'calc w=1/[\s^2^(Fo^2^)+(0.1003P)^2^+0.0000P] where P=(Fo^2^+2Fc^2^)/3'
_refine_ls_weighting_scheme calc
_refine_ls_wR_factor_gt 0.1482
_refine_ls_wR_factor_ref 0.1745
_reflns_number_gt 2988
_reflns_number_total 6996
_reflns_threshold_expression >2\s(I)
_cod_data_source_file cg1017246_si_002.cif
_cod_data_source_block 7
_cod_original_sg_symbol_Hall '-P 2yn  '
_cod_original_sg_symbol_H-M 'P 21/n'
_cod_database_code 4500570

loop_
_symmetry_equiv_pos_as_xyz
'x, y, z'
'-x+1/2, y+1/2, -z+1/2'
'-x, -y, -z'
'x-1/2, -y-1/2, z-1/2'

loop_
_atom_site_label
_atom_site_type_symbol
_atom_site_fract_x
_atom_site_fract_y
_atom_site_fract_z
_atom_site_U_iso_or_equiv
_atom_site_adp_type
_atom_site_occupancy
_atom_site_symmetry_multiplicity
_atom_site_calc_flag
_atom_site_refinement_flags
_atom_site_disorder_assembly
_atom_site_disorder_group
Cu1 Cu 1.64434(11) 1.00291(10) 1.27570(7) 0.0704(4) Uani 1 1 d D . .
Cu2 Cu 1.22607(14) 0.97696(18) 1.43892(10) 0.1229(8) Uani 1 1 d . . .
Mo1 Mo 1.43754(8) 1.33484(8) 1.36992(4) 0.0697(3) Uani 1 1 d . . .
Mo2 Mo 1.76592(9) 1.50295(8) 1.45846(6) 0.0870(4) Uani 1 1 d . . .
Mo3 Mo 1.56803(8) 1.59689(8) 1.35508(4) 0.0675(3) Uani 1 1 d . . .
Mo4 Mo 1.69855(9) 1.40901(8) 1.60430(5) 0.0738(3) Uani 1 1 d . . .
Mo5 Mo 1.36704(8) 1.24253(7) 1.51524(6) 0.0886(4) Uani 1 1 d . . .
Mo6 Mo 1.63381(10) 1.24542(7) 1.47538(6) 0.0880(4) Uani 1 1 d . . .
C1 C 1.3347(8) 0.9414(9) 1.3286(6) 0.071(3) Uani 1 1 d . . .
C2 C 1.4214(8) 0.9400(8) 1.2948(5) 0.062(3) Uani 1 1 d . . .
C3 C 1.4322(10) 0.9936(9) 1.4107(5) 0.075(3) Uani 1 1 d . . .
H3 H 1.4386 1.0111 1.4510 0.090 Uiso 1 1 calc R . .
C4 C 1.5198(8) 0.9951(9) 1.3767(5) 0.065(3) Uani 1 1 d . . .
H4 H 1.5840 1.0137 1.3946 0.078 Uiso 1 1 calc R . .
C5 C 1.1826(15) 1.013(2) 1.2878(9) 0.208(13) Uani 1 1 d . . .
H5A H 1.1616 1.0565 1.3215 0.312 Uiso 1 1 calc R . .
H5B H 1.1229 0.9982 1.2621 0.312 Uiso 1 1 calc R . .
H5C H 1.2329 1.0553 1.2664 0.312 Uiso 1 1 calc R . .
C6 C 1.2272(13) 0.9108(14) 1.3077(9) 0.128(7) Uani 1 1 d . . .
H6A H 1.2284 0.8564 1.2756 0.154 Uiso 1 1 calc R . .
H6B H 1.1885 0.8793 1.3400 0.154 Uiso 1 1 calc R . .
C7 C 1.4218(10) 0.9032(12) 1.2301(6) 0.105(5) Uani 1 1 d . . .
H7A H 1.4890 0.9178 1.2145 0.157 Uiso 1 1 calc R . .
H7B H 1.3697 0.9445 1.2075 0.157 Uiso 1 1 calc R . .
H7C H 1.4070 0.8242 1.2274 0.157 Uiso 1 1 calc R . .
C8 C 1.7442(8) 1.2147(8) 1.3097(5) 0.061(3) Uani 1 1 d . . .
H8 H 1.7598 1.1781 1.3456 0.073 Uiso 1 1 calc R . .
C9 C 1.7860(8) 1.3193(9) 1.2989(5) 0.062(3) Uani 1 1 d . A .
H9 H 1.8281 1.3526 1.3286 0.075 Uiso 1 1 calc R . .
C10 C 1.7012(8) 1.3277(9) 1.2080(5) 0.060(3) Uani 1 1 d . A .
C11 C 1.6564(8) 1.2236(9) 1.2189(5) 0.063(3) Uani 1 1 d . . .
C12 C 1.5785(8) 1.1734(8) 1.1771(4) 0.109(5) Uani 1 1 d . . .
H12A H 1.5854 1.0929 1.1777 0.163 Uiso 1 1 calc R . .
H12B H 1.5893 1.2006 1.1375 0.163 Uiso 1 1 calc R . .
H12C H 1.5099 1.1938 1.1887 0.163 Uiso 1 1 calc R . .
C13 C 1.6758(9) 1.3925(8) 1.1514(4) 0.096(4) Uani 1 1 d RD . .
C15 C 1.1049(9) 1.2010(15) 1.4514(4) 0.094(8) Uani 0.50 1 d PRD . .
H15A H 1.1402 1.2364 1.4854 0.113 Uiso 0.50 1 calc PR . .
H15B H 1.1597 1.1694 1.4280 0.113 Uiso 0.50 1 calc PR . .
C16 C 1.0491(8) 1.0922(12) 1.4794(5) 0.079(3) Uani 1 1 d . . .
C17 C 1.0431(9) 0.9003(13) 1.4931(5) 0.086(4) Uani 1 1 d . . .
C18 C 1.083(2) 0.778(2) 1.4774(14) 0.117(10) Uani 0.50 1 d P . .
H18A H 1.1391 0.7834 1.4504 0.176 Uiso 0.50 1 calc PR . .
H18B H 1.0271 0.7353 1.4591 0.176 Uiso 0.50 1 calc PR . .
H18C H 1.1076 0.7407 1.5133 0.176 Uiso 0.50 1 calc PR . .
C19 C 1.063(2) 1.303(2) 1.4127(13) 0.135(11) Uani 0.50 1 d PDU . .
H19A H 1.0244 1.2753 1.3783 0.202 Uiso 0.50 1 calc PR . .
H19B H 1.1203 1.3477 1.4002 0.202 Uiso 0.50 1 calc PR . .
H19C H 1.0180 1.3487 1.4360 0.202 Uiso 0.50 1 calc PR . .
N1 N 1.3411(7) 0.9682(7) 1.3874(5) 0.065(2) Uani 1 1 d . . .
N2 N 1.5138(6) 0.9704(6) 1.3187(4) 0.0500(19) Uani 1 1 d . . .
N3 N 1.6809(7) 1.1660(6) 1.2683(4) 0.060(2) Uani 1 1 d . . .
N4 N 1.7689(6) 1.3750(7) 1.2479(4) 0.059(2) Uani 1 1 d . . .
N5 N 1.0910(7) 0.9907(9) 1.4718(4) 0.075(3) Uani 1 1 d . . .
O1 O 1.4804(9) 1.3822(9) 1.4682(5) 0.050(3) Uani 0.50 1 d PD A .
O2 O 1.4739(9) 1.5048(8) 1.4407(5) 0.042(3) Uani 0.50 1 d P . .
O3 O 1.5730(9) 1.5633(9) 1.4583(5) 0.045(3) Uani 0.50 1 d P . .
O4 O 1.3850(9) 1.5614(9) 1.4862(5) 0.044(3) Uani 0.50 1 d P . .
O5 O 1.7911(7) 1.3645(7) 1.6512(5) 0.117(3) Uani 1 1 d . A .
O8 O 1.8892(6) 1.5023(7) 1.4403(4) 0.099(3) Uani 1 1 d . A .
O9 O 1.7439(6) 1.6558(7) 1.4810(5) 0.128(4) Uani 1 1 d . . .
O11 O 1.6973(6) 1.1249(5) 1.4645(3) 0.076(2) Uani 1 1 d . A .
O12 O 1.6965(7) 1.5357(7) 1.3838(5) 0.112(3) Uani 1 1 d . A .
O13 O 1.5978(7) 1.7244(7) 1.4036(5) 0.122(4) Uani 1 1 d . . .
O15 O 1.5240(5) 1.4479(6) 1.3385(3) 0.0684(19) Uani 1 1 d . A .
O16 O 1.4258(5) 1.6394(5) 1.3584(3) 0.0653(18) Uani 1 1 d . . .
O17 O 1.4079(8) 1.2561(7) 1.3107(5) 0.127(4) Uani 1 1 d . A .
O18 O 1.3278(5) 1.4434(5) 1.3680(3) 0.0679(19) Uani 1 1 d . . .
O22 O 1.3059(6) 1.1201(6) 1.5204(4) 0.089(2) Uiso 1 1 d . A .
P1 P 1.5000 1.5000 1.5000 0.0528(10) Uani 1 2 d S . .
O6 O 1.7067(14) 1.2721(10) 1.5603(6) 0.064(4) Uani 0.606(16) 1 d P A 1
O7 O 1.8010(15) 1.4668(12) 1.5514(7) 0.077(5) Uani 0.606(16) 1 d P A 1
O10 O 1.7036(15) 1.3619(12) 1.4405(7) 0.074(4) Uani 0.606(16) 1 d P A 1
O14 O 1.5781(17) 1.643(2) 1.2801(10) 0.089(6) Uani 0.606(16) 1 d P A 1
O19 O 1.5657(14) 1.2808(14) 1.4129(8) 0.074(5) Uani 0.606(16) 1 d P A 1
O20 O 1.3732(9) 1.2828(12) 1.4427(7) 0.066(4) Uani 0.606(16) 1 d PD A 1
O21 O 1.5167(11) 1.2139(13) 1.5193(8) 0.066(5) Uani 0.606(16) 1 d P A 1
C14 C 1.5743(15) 1.458(2) 1.1600(9) 0.098(8) Uani 0.606(16) 1 d PD A 1
O6' O 1.6446(14) 1.2953(15) 1.5445(9) 0.046(5) Uani 0.394(16) 1 d P A 2
O7' O 1.7411(13) 1.4834(13) 1.5304(9) 0.047(5) Uani 0.394(16) 1 d P . 2
O10' O 1.7631(14) 1.3367(15) 1.4563(8) 0.044(5) Uani 0.394(16) 1 d P A 2
O14' O 1.6241(18) 1.650(3) 1.3001(13) 0.065(9) Uani 0.394(16) 1 d P A 2
O19' O 1.549(2) 1.2364(18) 1.3869(10) 0.057(6) Uani 0.394(16) 1 d P A 2
O20' O 1.3470(14) 1.2353(13) 1.4164(8) 0.047(5) Uani 0.394(16) 1 d P A 2
O21' O 1.4922(16) 1.1690(15) 1.4922(9) 0.052(6) Uani 0.394(16) 1 d P A 2
C14' C 1.7281(17) 1.4487(18) 1.1302(8) 0.047(7) Uani 0.394(16) 1 d P A 2

loop_
_atom_site_aniso_label
_atom_site_aniso_U_11
_atom_site_aniso_U_22
_atom_site_aniso_U_33
_atom_site_aniso_U_23
_atom_site_aniso_U_13
_atom_site_aniso_U_12
Cu1 0.0656(9) 0.0590(7) 0.0887(10) -0.0119(7) 0.0287(7) -0.0045(7)
Cu2 0.0772(12) 0.1473(17) 0.1490(18) 0.0436(14) 0.0681(12) 0.0239(11)
Mo1 0.0771(7) 0.0615(6) 0.0710(7) 0.0114(5) 0.0086(5) 0.0117(5)
Mo2 0.0746(7) 0.0547(6) 0.1356(11) -0.0101(6) 0.0537(7) -0.0150(5)
Mo3 0.0684(7) 0.0661(6) 0.0691(7) 0.0133(5) 0.0154(5) -0.0088(5)
Mo4 0.0987(8) 0.0577(5) 0.0653(7) 0.0070(5) 0.0086(6) 0.0000(5)
Mo5 0.0704(7) 0.0384(5) 0.1594(12) 0.0256(6) 0.0384(7) -0.0049(4)
Mo6 0.1112(9) 0.0402(5) 0.1165(10) 0.0195(5) 0.0571(8) 0.0185(5)
C1 0.044(7) 0.060(6) 0.108(10) -0.001(7) 0.003(7) -0.008(5)
C2 0.055(7) 0.051(6) 0.078(8) -0.012(5) 0.010(6) -0.008(5)
C3 0.066(8) 0.096(8) 0.064(8) 0.020(6) 0.012(6) 0.034(7)
C4 0.047(6) 0.089(8) 0.058(7) -0.001(6) 0.005(5) 0.020(6)
C5 0.091(14) 0.40(4) 0.138(18) 0.01(2) 0.004(13) -0.10(2)
C6 0.109(14) 0.129(14) 0.145(16) -0.018(11) -0.021(11) 0.031(11)
C7 0.088(10) 0.132(12) 0.093(10) -0.048(9) -0.024(8) -0.002(8)
C8 0.069(7) 0.055(6) 0.060(7) 0.007(5) 0.026(6) 0.001(5)
C9 0.069(7) 0.064(6) 0.055(7) -0.013(5) 0.015(6) 0.002(6)
C10 0.059(7) 0.068(6) 0.054(6) -0.007(5) 0.010(6) -0.002(6)
C11 0.052(7) 0.072(7) 0.067(7) -0.012(6) 0.020(6) 0.004(6)
C12 0.103(11) 0.107(10) 0.115(11) -0.010(9) -0.007(9) -0.033(9)
C13 0.139(13) 0.099(10) 0.049(7) 0.025(7) -0.008(8) 0.030(9)
C15 0.047(14) 0.14(2) 0.094(19) 0.028(17) 0.014(13) -0.015(15)
C16 0.038(6) 0.130(11) 0.069(8) 0.017(7) 0.009(6) 0.021(7)
C17 0.043(7) 0.142(12) 0.073(8) 0.015(8) 0.003(6) 0.004(8)
C18 0.10(2) 0.13(2) 0.13(3) 0.03(2) 0.007(19) 0.036(19)
C19 0.134(14) 0.155(14) 0.115(14) 0.018(10) -0.004(9) 0.000(10)
N1 0.056(6) 0.066(5) 0.076(7) 0.027(5) 0.020(5) 0.014(4)
N2 0.035(5) 0.052(4) 0.064(6) 0.001(4) 0.011(4) 0.006(3)
N3 0.059(5) 0.049(5) 0.072(6) -0.010(5) 0.028(5) -0.004(4)
N4 0.053(5) 0.060(5) 0.066(6) 0.005(5) 0.023(5) 0.011(4)
N5 0.044(5) 0.114(8) 0.069(6) 0.011(6) 0.016(5) 0.000(6)
O1 0.057(8) 0.037(6) 0.057(8) 0.010(6) 0.014(6) -0.003(6)
O2 0.059(8) 0.035(6) 0.034(7) 0.008(5) 0.007(6) 0.006(6)
O3 0.050(7) 0.036(6) 0.051(7) 0.010(5) 0.013(6) 0.003(5)
O4 0.047(7) 0.042(6) 0.044(7) 0.014(5) -0.003(6) -0.003(5)
O5 0.088(6) 0.091(6) 0.170(9) 0.029(6) -0.004(6) 0.022(5)
O8 0.068(5) 0.125(7) 0.107(7) 0.036(5) 0.031(5) 0.026(5)
O9 0.063(5) 0.080(5) 0.236(12) -0.060(7) -0.042(7) 0.020(4)
O11 0.078(5) 0.059(4) 0.091(6) -0.007(4) 0.001(4) 0.016(4)
O12 0.082(6) 0.074(5) 0.178(9) -0.039(6) -0.035(6) 0.025(5)
O13 0.090(6) 0.089(6) 0.185(10) -0.063(6) -0.034(7) 0.012(5)
O15 0.067(5) 0.062(4) 0.076(5) 0.009(4) 0.005(4) 0.006(4)
O16 0.073(5) 0.054(4) 0.069(5) 0.017(3) 0.006(4) 0.000(3)
O17 0.122(8) 0.097(6) 0.164(10) -0.066(6) 0.035(7) -0.019(6)
O18 0.066(5) 0.058(4) 0.079(5) 0.007(4) -0.004(4) 0.005(3)
P1 0.054(2) 0.0288(15) 0.078(3) 0.0097(18) 0.033(2) -0.0024(16)
O6 0.076(11) 0.049(7) 0.069(9) 0.005(6) 0.017(8) -0.014(7)
O7 0.083(13) 0.067(8) 0.084(11) -0.006(7) 0.024(9) -0.025(9)
O10 0.083(12) 0.065(9) 0.075(10) -0.002(7) 0.008(9) 0.000(8)
O14 0.099(18) 0.091(11) 0.078(14) 0.034(10) 0.020(12) 0.005(14)
O19 0.077(11) 0.064(10) 0.084(13) 0.027(9) 0.031(10) 0.029(9)
O20 0.052(8) 0.072(10) 0.073(10) 0.017(8) 0.006(7) -0.011(7)
O21 0.054(9) 0.065(10) 0.079(11) 0.037(8) 0.009(8) 0.016(7)
C14 0.080(16) 0.133(18) 0.079(15) 0.030(13) -0.018(12) 0.053(14)
O6' 0.018(10) 0.054(10) 0.065(12) 0.014(9) 0.004(9) 0.011(8)
O7' 0.017(9) 0.043(9) 0.078(14) -0.010(8) -0.025(9) 0.015(7)
O10' 0.024(10) 0.044(10) 0.065(12) 0.019(8) -0.005(9) -0.005(8)
O14' 0.028(13) 0.102(17) 0.066(19) 0.051(15) 0.017(11) 0.021(13)
O19' 0.062(13) 0.051(13) 0.057(15) -0.019(9) -0.003(11) 0.019(10)
O20' 0.049(11) 0.034(9) 0.056(12) -0.009(8) -0.012(9) -0.029(8)
O21' 0.080(14) 0.030(9) 0.044(12) -0.001(8) -0.023(10) -0.016(9)
C14' 0.079(19) 0.042(13) 0.022(13) 0.025(10) 0.010(12) 0.014(12)

loop_
_atom_type_symbol
_atom_type_description
_atom_type_scat_dispersion_real
_atom_type_scat_dispersion_imag
_atom_type_scat_source
C C 0.0033 0.0016 'International Tables Vol C Tables 4.2.6.8 and 6.1.1.4'
H H 0.0000 0.0000 'International Tables Vol C Tables 4.2.6.8 and 6.1.1.4'
N N 0.0061 0.0033 'International Tables Vol C Tables 4.2.6.8 and 6.1.1.4'
O O 0.0106 0.0060 'International Tables Vol C Tables 4.2.6.8 and 6.1.1.4'
P P 0.1023 0.0942 'International Tables Vol C Tables 4.2.6.8 and 6.1.1.4'
Cu Cu 0.3201 1.2651 'International Tables Vol C Tables 4.2.6.8 and 6.1.1.4'
Mo Mo -1.6832 0.6857 'International Tables Vol C Tables 4.2.6.8 and 6.1.1.4'

loop_
_geom_angle_atom_site_label_1
_geom_angle_atom_site_label_2
_geom_angle_atom_site_label_3
_geom_angle
_geom_angle_site_symmetry_1
_geom_angle_site_symmetry_3
N4 Cu1 N3 126.0(3) 2_847 .
N4 Cu1 N2 118.3(3) 2_847 .
N3 Cu1 N2 115.4(3) . .
N1 Cu2 N5 165.4(4) . .
O17 Mo1 O19' 87.8(8) . .
O17 Mo1 O15 102.8(4) . .
O19' Mo1 O15 93.7(9) . .
O17 Mo1 O18 102.5(4) . .
O19' Mo1 O18 169.1(7) . .
O15 Mo1 O18 87.5(3) . .
O17 Mo1 O20 113.6(6) . .
O19' Mo1 O20 88.6(9) . .
O15 Mo1 O20 143.7(5) . .
O18 Mo1 O20 84.1(4) . .
O17 Mo1 O20' 87.9(7) . .
O19' Mo1 O20' 88.8(10) . .
O15 Mo1 O20' 169.1(6) . .
O18 Mo1 O20' 88.1(6) . .
O20 Mo1 O20' 25.7(4) . .
O17 Mo1 O19 111.6(7) . .
O19' Mo1 O19 24.0(5) . .
O15 Mo1 O19 85.6(5) . .
O18 Mo1 O19 145.9(6) . .
O20 Mo1 O19 82.0(6) . .
O20' Mo1 O19 92.5(7) . .
O17 Mo1 O1 159.6(5) . .
O19' Mo1 O1 78.8(7) . .
O15 Mo1 O1 93.5(3) . .
O18 Mo1 O1 90.3(4) . .
O20 Mo1 O1 51.4(5) . .
O20' Mo1 O1 76.6(6) . .
O19 Mo1 O1 56.9(6) . .
O8 Mo2 O7' 117.2(7) . .
O8 Mo2 O10 110.2(6) . .
O7' Mo2 O10 89.3(7) . .
O8 Mo2 O9 102.9(4) . .
O7' Mo2 O9 80.8(7) . .
O10 Mo2 O9 146.3(6) . .
O8 Mo2 O12 101.8(4) . .
O7' Mo2 O12 140.9(7) . .
O10 Mo2 O12 79.3(6) . .
O9 Mo2 O12 88.3(4) . .
O8 Mo2 O10' 90.4(6) . .
O7' Mo2 O10' 83.2(8) . .
O10 Mo2 O10' 26.3(4) . .
O9 Mo2 O10' 162.7(7) . .
O12 Mo2 O10' 100.1(6) . .
O8 Mo2 O7 94.1(6) . .
O7' Mo2 O7 23.3(5) . .
O10 Mo2 O7 95.8(6) . .
O9 Mo2 O7 87.8(5) . .
O12 Mo2 O7 164.1(6) . .
O10' Mo2 O7 80.1(7) . .
O8 Mo2 O4 154.7(4) . 3_888
O7' Mo2 O4 44.6(7) . 3_888
O10 Mo2 O4 59.9(5) . 3_888
O9 Mo2 O4 91.9(4) . 3_888
O12 Mo2 O4 99.0(4) . 3_888
O10' Mo2 O4 71.8(6) . 3_888
O7 Mo2 O4 65.8(5) . 3_888
O14' Mo3 O14 24.3(10) . .
O14' Mo3 O15 111.0(15) . .
O14 Mo3 O15 97.7(9) . .
O14' Mo3 O12 90.0(9) . .
O14 Mo3 O12 110.3(8) . .
O15 Mo3 O12 87.6(3) . .
O14' Mo3 O13 92.6(15) . .
O14 Mo3 O13 106.1(9) . .
O15 Mo3 O13 155.9(4) . .
O12 Mo3 O13 87.5(4) . .
O14' Mo3 O16 113.1(9) . .
O14 Mo3 O16 93.4(8) . .
O15 Mo3 O16 88.6(3) . .
O12 Mo3 O16 156.3(4) . .
O13 Mo3 O16 86.5(3) . .
O14' Mo3 O3 147.2(11) . .
O14 Mo3 O3 170.0(9) . .
O15 Mo3 O3 91.8(3) . .
O12 Mo3 O3 67.0(4) . .
O13 Mo3 O3 64.6(4) . .
O16 Mo3 O3 89.8(3) . .
O5 Mo4 O18 102.8(4) . 3_888
O5 Mo4 O6 90.3(7) . .
O18 Mo4 O6 166.5(6) 3_888 .
O5 Mo4 O16 102.6(4) . 3_888
O18 Mo4 O16 88.4(3) 3_888 3_888
O6 Mo4 O16 91.9(5) . 3_888
O5 Mo4 O7 90.8(8) . .
O18 Mo4 O7 90.4(5) 3_888 .
O6 Mo4 O7 86.1(6) . .
O16 Mo4 O7 166.5(7) 3_888 .
O5 Mo4 O7' 117.7(6) . .
O18 Mo4 O7' 85.4(5) 3_888 .
O6 Mo4 O7' 85.6(6) . .
O16 Mo4 O7' 139.6(5) 3_888 .
O7 Mo4 O7' 26.9(5) . .
O5 Mo4 O6' 115.8(7) . .
O18 Mo4 O6' 141.2(6) 3_888 .
O6 Mo4 O6' 26.5(4) . .
O16 Mo4 O6' 79.5(5) 3_888 .
O7 Mo4 O6' 93.1(6) . .
O7' Mo4 O6' 80.7(7) . .
O5 Mo4 O4 157.1(5) . 3_888
O18 Mo4 O4 93.7(3) 3_888 3_888
O6 Mo4 O4 72.8(6) . 3_888
O16 Mo4 O4 93.6(3) 3_888 3_888
O7 Mo4 O4 73.0(7) . 3_888
O7' Mo4 O4 47.2(6) . 3_888
O6' Mo4 O4 51.1(6) . 3_888
O22 Mo5 O20 110.7(6) . .
O22 Mo5 O9 101.5(4) . 3_888
O20 Mo5 O9 85.7(6) . 3_888
O22 Mo5 O13 102.1(4) . 3_888
O20 Mo5 O13 147.2(6) . 3_888
O9 Mo5 O13 88.7(4) 3_888 3_888
O22 Mo5 O21' 91.4(6) . .
O20 Mo5 O21' 78.5(7) . .
O9 Mo5 O21' 162.4(7) 3_888 .
O13 Mo5 O21' 100.4(6) 3_888 .
O22 Mo5 O21 108.2(5) . .
O20 Mo5 O21 90.7(6) . .
O9 Mo5 O21 149.4(6) 3_888 .
O13 Mo5 O21 78.1(6) 3_888 .
O21' Mo5 O21 25.6(5) . .
O22 Mo5 O20' 89.9(5) . .
O20 Mo5 O20' 20.7(5) . .
O9 Mo5 O20' 90.6(6) 3_888 .
O13 Mo5 O20' 167.8(5) 3_888 .
O21' Mo5 O20' 77.3(7) . .
O21 Mo5 O20' 96.7(7) . .
O22 Mo5 O1 155.1(4) . .
O20 Mo5 O1 49.7(5) . .
O9 Mo5 O1 92.8(4) 3_888 .
O13 Mo5 O1 98.5(4) 3_888 .
O21' Mo5 O1 71.1(6) . .
O21 Mo5 O1 62.7(5) . .
O20' Mo5 O1 69.4(5) . .
O22 Mo5 O3 159.4(4) . 3_888
O20 Mo5 O3 86.7(6) . 3_888
O9 Mo5 O3 67.8(4) 3_888 3_888
O13 Mo5 O3 61.4(4) 3_888 3_888
O21' Mo5 O3 103.3(6) . 3_888
O21 Mo5 O3 81.7(6) . 3_888
O20' Mo5 O3 107.2(5) . 3_888
O1 Mo5 O3 45.5(4) . 3_888
O6' Mo6 O11 114.8(7) . .
O6' Mo6 O19 135.5(8) . .
O11 Mo6 O19 109.5(6) . .
O6' Mo6 O10 96.0(8) . .
O11 Mo6 O10 109.5(6) . .
O19 Mo6 O10 72.7(9) . .
O6' Mo6 O21 67.6(8) . .
O11 Mo6 O21 108.2(5) . .
O19 Mo6 O21 95.0(8) . .
O10 Mo6 O21 142.3(8) . .
O6' Mo6 O10' 88.1(8) . .
O11 Mo6 O10' 91.1(6) . .
O19 Mo6 O10' 95.4(9) . .
O10 Mo6 O10' 25.6(5) . .
O21 Mo6 O10' 153.5(9) . .
O6' Mo6 O21' 91.6(8) . .
O11 Mo6 O21' 95.1(6) . .
O19 Mo6 O21' 80.2(8) . .
O10 Mo6 O21' 148.1(8) . .
O21 Mo6 O21' 24.4(6) . .
O10' Mo6 O21' 173.4(8) . .
O6' Mo6 O6 24.1(5) . .
O11 Mo6 O6 93.3(5) . .
O19 Mo6 O6 156.2(6) . .
O10 Mo6 O6 93.7(6) . .
O21 Mo6 O6 83.8(6) . .
O10' Mo6 O6 76.9(6) . .
O21' Mo6 O6 105.2(6) . .
O6' Mo6 O19' 150.3(8) . .
O11 Mo6 O19' 93.1(6) . .
O19 Mo6 O19' 17.5(7) . .
O10 Mo6 O19' 83.5(9) . .
O21 Mo6 O19' 94.8(9) . .
O10' Mo6 O19' 102.3(9) . .
O21' Mo6 O19' 74.9(9) . .
O6 Mo6 O19' 173.5(6) . .
O6' Mo6 O4 49.3(7) . 3_888
O11 Mo6 O4 154.6(4) . 3_888
O19 Mo6 O4 90.3(7) . 3_888
O10 Mo6 O4 60.3(5) . 3_888
O21 Mo6 O4 84.9(6) . 3_888
O10' Mo6 O4 70.8(6) . 3_888
O21' Mo6 O4 104.1(6) . 3_888
O6 Mo6 O4 65.9(5) . 3_888
O19' Mo6 O4 107.8(6) . 3_888
N1 C1 C2 121.3(10) . .
N1 C1 C6 112.6(13) . .
C2 C1 C6 126.0(14) . .
N2 C2 C1 120.3(10) . .
N2 C2 C7 115.3(10) . .
C1 C2 C7 124.4(11) . .
N1 C3 C4 121.4(11) . .
N2 C4 C3 121.1(10) . .
C5 C6 C1 104.4(15) . .
N3 C8 C9 119.8(10) . .
N4 C9 C8 123.0(10) . .
N4 C10 C11 121.1(10) . .
N4 C10 C13 117.40 . .
C11 C10 C13 121.58 . .
N3 C11 C10 121.1(10) . .
N3 C11 C12 117.2(10) . .
C10 C11 C12 121.7(10) . .
C14' C13 C10 124.9(13) . .
C14' C13 C14 106.6(17) . .
C10 C13 C14 108.2(11) . .
C19 C15 C16 133.0(15) . .
N5 C16 C17 118.7(12) . 3_778
N5 C16 C15 119.1(11) . .
C17 C16 C15 122.0(13) 3_778 .
N5 C17 C16 122.1(12) . 3_778
N5 C17 C18 120.0(15) . .
C16 C17 C18 117.1(17) 3_778 .
C3 N1 C1 117.7(10) . .
C3 N1 Cu2 116.7(9) . .
C1 N1 Cu2 125.5(8) . .
C2 N2 C4 118.1(9) . .
C2 N2 Cu1 127.4(7) . .
C4 N2 Cu1 114.1(7) . .
C11 N3 C8 118.3(9) . .
C11 N3 Cu1 121.2(7) . .
C8 N3 Cu1 119.9(7) . .
C9 N4 C10 116.5(9) . .
C9 N4 Cu1 122.5(7) . 2_857
C10 N4 Cu1 120.0(7) . 2_857
C16 N5 C17 119.2(11) . .
C16 N5 Cu2 120.1(8) . .
C17 N5 Cu2 120.4(9) . .
O2 O1 P1 50.9(5) . .
O2 O1 Mo1 81.1(6) . .
P1 O1 Mo1 132.0(6) . .
O2 O1 Mo5 139.6(8) . .
P1 O1 Mo5 119.1(6) . .
Mo1 O1 Mo5 96.9(4) . .
P1 O2 O3 65.4(7) . .
P1 O2 O1 64.7(6) . .
O3 O2 O1 107.0(9) . .
P1 O2 O4 64.9(6) . .
O3 O2 O4 104.1(9) . .
O1 O2 O4 99.0(8) . .
O2 O3 P1 53.3(6) . .
O2 O3 Mo3 80.0(7) . .
P1 O3 Mo3 133.3(7) . .
O2 O3 Mo5 138.3(7) . 3_888
P1 O3 Mo5 119.7(6) . 3_888
Mo3 O3 Mo5 94.2(4) . 3_888
P1 O4 O2 47.7(5) . .
P1 O4 O7' 136.2(8) . 3_888
O2 O4 O7' 113.3(10) . 3_888
P1 O4 Mo4 128.0(6) . 3_888
O2 O4 Mo4 80.3(6) . 3_888
O7' O4 Mo4 56.9(7) 3_888 3_888
P1 O4 Mo2 118.7(5) . 3_888
O2 O4 Mo2 137.8(7) . 3_888
P1 O4 Mo6 116.1(5) . 3_888
O2 O4 Mo6 130.9(7) . 3_888
O7' O4 Mo6 104.9(7) 3_888 3_888
Mo4 O4 Mo6 96.8(4) 3_888 3_888
Mo2 O4 Mo6 91.3(4) 3_888 3_888
Mo5 O9 Mo2 138.3(4) 3_888 .
Mo3 O12 Mo2 138.5(6) . .
Mo3 O13 Mo5 138.7(6) . 3_888
Mo3 O15 Mo1 139.9(4) . .
Mo3 O16 Mo4 139.0(3) . 3_888
Mo4 O18 Mo1 139.3(4) 3_888 .
O2 P1 O2 180.000(8) 3_888 .
O2 P1 O3 61.3(6) 3_888 3_888
O2 P1 O3 118.7(7) . 3_888
O2 P1 O3 118.7(7) 3_888 .
O2 P1 O3 61.3(6) . .
O3 P1 O3 180.000(5) 3_888 .
O2 P1 O1 115.6(6) 3_888 .
O2 P1 O1 64.4(6) . .
O3 P1 O1 75.7(6) 3_888 .
O3 P1 O1 104.3(6) . .
O2 P1 O1 64.4(6) 3_888 3_888
O2 P1 O1 115.6(6) . 3_888
O3 P1 O1 104.3(6) 3_888 3_888
O3 P1 O1 75.7(6) . 3_888
O1 P1 O1 180.0(4) . 3_888
O2 P1 O4 67.4(6) 3_888 3_888
O2 P1 O4 112.6(6) . 3_888
O3 P1 O4 103.2(5) 3_888 3_888
O3 P1 O4 76.8(6) . 3_888
O1 P1 O4 79.8(6) . 3_888
O1 P1 O4 100.2(6) 3_888 3_888
O2 P1 O4 112.6(6) 3_888 .
O2 P1 O4 67.4(6) . .
O3 P1 O4 76.8(6) 3_888 .
O3 P1 O4 103.2(5) . .
O1 P1 O4 100.2(6) . .
O1 P1 O4 79.8(6) 3_888 .
O4 P1 O4 180.000(8) 3_888 .
Mo4 O6 Mo6 124.3(9) . .
Mo4 O7 Mo2 122.8(10) . .
Mo6 O10 Mo2 141.6(8) . .
Mo6 O19 Mo1 152.2(10) . .
Mo5 O20 Mo1 157.4(8) . .
Mo6 O21 Mo5 138.8(7) . .
Mo6 O6' Mo4 151.4(11) . .
Mo2 O7' O4 92.7(10) . 3_888
Mo2 O7' Mo4 160.3(10) . .
O4 O7' Mo4 75.9(8) 3_888 .
Mo2 O10' Mo6 122.7(10) . .
Mo1 O19' Mo6 119.7(10) . .
Mo1 O20' Mo5 116.9(8) . .
Mo5 O21' Mo6 126.8(9) . .

loop_
_geom_bond_atom_site_label_1
_geom_bond_atom_site_label_2
_geom_bond_distance
_geom_bond_site_symmetry_2
Cu1 N4 1.970(8) 2_847
Cu1 N3 2.003(8) .
Cu1 N2 2.006(8) .
Cu2 N1 1.914(9) .
Cu2 N5 1.919(9) .
Mo1 O17 1.660(9) .
Mo1 O19' 1.88(2) .
Mo1 O15 1.897(7) .
Mo1 O18 1.911(7) .
Mo1 O20 1.960(13) .
Mo1 O20' 1.984(17) .
Mo1 O19 1.984(18) .
Mo1 O1 2.325(12) .
Mo2 O8 1.651(8) .
Mo2 O7' 1.67(2) .
Mo2 O10 1.895(14) .
Mo2 O9 1.909(8) .
Mo2 O12 1.911(10) .
Mo2 O10' 1.977(18) .
Mo2 O7 2.163(18) .
Mo2 O4 2.465(11) 3_888
Mo3 O14' 1.58(3) .
Mo3 O14 1.78(2) .
Mo3 O15 1.891(7) .
Mo3 O12 1.895(8) .
Mo3 O13 1.898(8) .
Mo3 O16 1.901(7) .
Mo3 O3 2.352(11) .
Mo4 O5 1.647(9) .
Mo4 O18 1.896(7) 3_888
Mo4 O6 1.910(12) .
Mo4 O16 1.921(7) 3_888
Mo4 O7 1.932(13) .
Mo4 O7' 1.98(2) .
Mo4 O6' 2.011(19) .
Mo4 O4 2.289(11) 3_888
Mo5 O22 1.660(8) .
Mo5 O20 1.704(13) .
Mo5 O9 1.874(8) 3_888
Mo5 O13 1.902(10) 3_888
Mo5 O21' 1.92(2) .
Mo5 O21 1.953(13) .
Mo5 O20' 2.228(19) .
Mo5 O1 2.472(11) .
Mo5 O3 2.498(11) 3_888
Mo6 O6' 1.662(19) .
Mo6 O11 1.671(6) .
Mo6 O19 1.680(18) .
Mo6 O10 1.840(14) .
Mo6 O21 1.868(13) .
Mo6 O10' 2.044(17) .
Mo6 O21' 2.08(2) .
Mo6 O6 2.117(16) .
Mo6 O19' 2.23(2) .
Mo6 O4 2.469(11) 3_888
C1 N1 1.360(14) .
C1 C2 1.372(15) .
C1 C6 1.488(19) .
C2 N2 1.334(12) .
C2 C7 1.518(15) .
C3 N1 1.300(14) .
C3 C4 1.385(15) .
C4 N2 1.336(12) .
C5 C6 1.41(3) .
C8 N3 1.344(13) .
C8 C9 1.380(14) .
C9 N4 1.334(12) .
C10 N4 1.348(12) .
C10 C11 1.390(14) .
C10 C13 1.51175 .
C11 N3 1.333(13) .
C11 C12 1.474(13) .
C13 C14' 1.07(2) .
C13 C14 1.540(15) .
C15 C19 1.577(18) .
C15 C16 1.618(18) .
C16 N5 1.335(14) .
C16 C17 1.361(15) 3_778
C17 N5 1.336(15) .
C17 C16 1.361(15) 3_778
C17 C18 1.59(3) .
N4 Cu1 1.970(8) 2_857
O1 O2 1.584(14) .
O1 P1 1.587(11) .
O2 P1 1.363(12) .
O2 O3 1.491(16) .
O2 O4 1.700(16) .
O3 P1 1.545(11) .
O3 Mo5 2.498(11) 3_888
O4 P1 1.668(11) .
O4 O7' 1.73(2) 3_888
O4 Mo4 2.289(11) 3_888
O4 Mo2 2.465(11) 3_888
O4 Mo6 2.469(11) 3_888
O9 Mo5 1.874(8) 3_888
O13 Mo5 1.902(10) 3_888
O16 Mo4 1.921(7) 3_888
O18 Mo4 1.896(7) 3_888
P1 O2 1.363(12) 3_888
P1 O3 1.545(11) 3_888
P1 O1 1.587(11) 3_888
P1 O4 1.668(11) 3_888
O7' O4 1.73(2) 3_888
